data_7122172
loop_
_publ_author_name
'Sawant, Devesh M.'
'Sharma, Shivani'
'Pathare, Ramdas S.'
'Joshi, Gaurav'
'Kalra, Sourav'
'Sukanya, Sukanya'
'Maurya, Antim K.'
'Metre, Ramesh K.'
'Agnihotri, Vijai K.'
'Khan, Shahnawaz'
'Kumar, Raj'
'Pardasani, R. T.'

_publ_section_title
;
 Relay tricyclic Pd(ii)/Ag(i) catalysis: design of a four-component
 reaction driven by nitrene-transfer on isocyanide yields inhibitors of
 EGFR.
;
_journal_issue 82
_journal_name_full 'Chemical communications (Cambridge, England)'
_journal_page_first 11530
_journal_page_last 11533
_journal_paper_doi 10.1039/c8cc05845h
_journal_volume 54
_journal_year 2018
_chemical_formula_moiety 'C19 H22 N4 O2 S'
_chemical_formula_sum 'C19 H22 N4 O2 S'
_chemical_formula_weight 370.48
_space_group_crystal_system triclinic
_space_group_IT_number 2
_space_group_name_Hall '-P 1'
_space_group_name_H-M_alt 'P -1'
_symmetry_Int_Tables_number 2
_symmetry_space_group_name_Hall '-P 1'
_symmetry_space_group_name_H-M 'P -1'
_atom_sites_solution_primary direct
_audit_creation_date 2016-10-25
_audit_creation_method
;
Olex2 1.2
(compiled 2016.02.19 svn.r3266 for OlexSys, GUI svn.r5155)
;
_audit_update_record
;
2017-08-02 deposited with the CCDC.
2018-08-13 downloaded from the CCDC.
;
_cell_angle_alpha 84.166(4)
_cell_angle_beta 89.184(4)
_cell_angle_gamma 79.543(4)
_cell_formula_units_Z 2
_cell_length_a 7.8633(6)
_cell_length_b 9.3267(7)
_cell_length_c 13.5742(10)
_cell_measurement_reflns_used 9835
_cell_measurement_temperature 296(2)
_cell_measurement_theta_max 29.95
_cell_measurement_theta_min 3.93
_cell_volume 973.90(13)
_computing_molecular_graphics 'Olex2 (Dolomanov et al., 2009)'
_computing_publication_material 'Olex2 (Dolomanov et al., 2009)'
_computing_structure_refinement 'olex2.refine (Bourhis et al., 2015)'
_computing_structure_solution 'SIR2008 (Burla et al., 2007)'
_diffrn_ambient_temperature 296(2)
_diffrn_measured_fraction_theta_full 0.9989
_diffrn_measured_fraction_theta_max 0.9989
_diffrn_measurement_device_type 'Bruker APEX-II CCD'
_diffrn_measurement_method '\f and \w scans'
_diffrn_radiation_type 'Mo K\a'
_diffrn_radiation_wavelength 0.71073
_diffrn_reflns_av_R_equivalents 0.12
_diffrn_reflns_av_unetI/netI 0.1059
_diffrn_reflns_limit_h_max 11
_diffrn_reflns_limit_h_min -10
_diffrn_reflns_limit_k_max 12
_diffrn_reflns_limit_k_min -13
_diffrn_reflns_limit_l_max 19
_diffrn_reflns_limit_l_min -19
_diffrn_reflns_number 22709
_diffrn_reflns_theta_full 26.0000
_diffrn_reflns_theta_max 25.50
_diffrn_reflns_theta_min 1.51
_diffrn_standards_number 0
_exptl_absorpt_coefficient_mu 0.186
_exptl_absorpt_correction_T_max 0.972
_exptl_absorpt_correction_T_min 0.963
_exptl_absorpt_correction_type multi-scan
_exptl_absorpt_process_details sadabs
_exptl_crystal_colour 'clear light colourless'
_exptl_crystal_colour_lustre clear
_exptl_crystal_colour_modifier light
_exptl_crystal_colour_primary colourless
_exptl_crystal_density_diffrn 1.2633
_exptl_crystal_description block
_exptl_crystal_F_000 392.4005
_exptl_crystal_size_max 0.2
_exptl_crystal_size_mid 0.2
_exptl_crystal_size_min 0.15
_refine_diff_density_max 0.6866
_refine_diff_density_min -1.4579
_refine_diff_density_rms 0.2762
_refine_ls_d_res_high 0.8255
_refine_ls_d_res_low 13.5038
_refine_ls_goodness_of_fit_ref 1.1298
_refine_ls_hydrogen_treatment mixed
_refine_ls_matrix_type full
_refine_ls_number_constraints 36
_refine_ls_number_parameters 238
_refine_ls_number_reflns 3626
_refine_ls_number_restraints 0
_refine_ls_restrained_S_all 1.1298
_refine_ls_R_factor_all 0.1076
_refine_ls_R_factor_gt 0.0858
_refine_ls_shift/su_max 0.0000
_refine_ls_shift/su_mean 0.0000
_refine_ls_structure_factor_coef Fsqd
_refine_ls_weighting_details 'w=1/[\s^2^(Fo^2^)+(0.2P)^2^] where P=(Fo^2^+2Fc^2^)/3'
_refine_ls_weighting_scheme calc
_refine_ls_wR_factor_gt 0.2398
_refine_ls_wR_factor_ref 0.2778
_reflns_Friedel_coverage 0.0
_reflns_limit_h_max 9
_reflns_limit_h_min -9
_reflns_limit_k_max 11
_reflns_limit_k_min -11
_reflns_limit_l_max 16
_reflns_limit_l_min 0
_reflns_number_gt 3130
_reflns_number_total 3626
_reflns_threshold_expression I>=2u(I)
_cod_data_source_file c8cc05845h2.cif
_cod_data_source_block SCA_A118_022_0m
_cod_depositor_comments 'Adding full bibliography for 7122171--7122174.cif.'
_cod_database_code 7122172
_olex2_refinement_description
;
1. Fixed Uiso
 At 1.2 times of:
  All C(H) groups, All N(H) groups
 At 1.5 times of:
  All C(H,H,H) groups
2.a Aromatic/amide H refined with riding coordinates:
 C3(H3), C6(H6), C7(H7), C8(H8), C10(H10), C11(H11), C12(H12), C13(H13),
 N1(H1), C19(H19)
2.b Idealised Me refined as rotating group:
 C16(H16a,H16b,H16c), C17(H17a,H17b,H17c), C18(H18a,H18b,H18c), C1(H1a,H1b,H1c)
;
_olex2_submission_special_instructions 'No special instructions were received'

loop_
_space_group_symop_id
_space_group_symop_operation_xyz
1 x,y,z
2 -x,-y,-z

loop_
_atom_site_label
_atom_site_type_symbol
_atom_site_fract_x
_atom_site_fract_y
_atom_site_fract_z
_atom_site_U_iso_or_equiv
_atom_site_adp_type
_atom_site_occupancy
_atom_site_refinement_flags_posn
S1 S 0.20479(8) 0.96809(6) 0.86355(4) 0.0408(3) Uani 1.000000 .
O1 O 0.2576(3) 0.9421(2) 0.96585(14) 0.0532(6) Uani 1.000000 .
O2 O 0.1108(3) 0.8683(2) 0.82494(16) 0.0575(6) Uani 1.000000 .
N1 N 0.2100(3) 1.3277(2) 0.72778(17) 0.0496(6) Uani 1.000000 .
H1 H 0.1701(3) 1.2534(2) 0.71149(17) 0.0596(7) Uiso 1.000000 R
N2 N 0.2650(3) 1.4525(2) 0.86028(16) 0.0428(6) Uani 1.000000 .
N3 N 0.0856(3) 1.1262(2) 0.83798(16) 0.0421(6) Uani 1.000000 .
N4 N 0.1468(2) 1.2350(2) 0.88469(15) 0.0362(5) Uani 1.000000 .
C1 C 0.8490(5) 0.9963(6) 0.6159(3) 0.0992(15) Uani 1.000000 .
H1a H 0.862(2) 1.0971(7) 0.606(2) 0.149(2) Uiso 1.000000 GR
H1b H 0.9499(8) 0.939(3) 0.6487(12) 0.149(2) Uiso 1.000000 GR
H1c H 0.835(2) 0.961(4) 0.5530(10) 0.149(2) Uiso 1.000000 GR
C2 C 0.2124(3) 1.3435(3) 0.82432(19) 0.0396(6) Uani 1.000000 .
C3 C 0.3012(3) 1.5830(3) 0.9991(2) 0.0489(7) Uani 1.000000 .
H3 H 0.3472(3) 1.6526(3) 0.9583(2) 0.0587(8) Uiso 1.000000 R
C4 C 0.2511(3) 1.4635(3) 0.95898(19) 0.0391(6) Uani 1.000000 .
C5 C 0.1835(3) 1.3587(3) 1.02344(19) 0.0398(6) Uani 1.000000 .
C6 C 0.1654(4) 1.3759(3) 1.1253(2) 0.0513(7) Uani 1.000000 .
H6 H 0.1190(4) 1.3083(3) 1.1677(2) 0.0615(9) Uiso 1.000000 R
C7 C 0.5368(3) 1.0134(3) 0.8325(2) 0.0454(6) Uani 1.000000 .
H7 H 0.5334(3) 1.0381(3) 0.8973(2) 0.0544(8) Uiso 1.000000 R
C8 C 0.2163(4) 1.4924(4) 1.1608(2) 0.0580(8) Uani 1.000000 .
H8 H 0.2075(4) 1.5030(4) 1.2282(2) 0.0696(10) Uiso 1.000000 R
C9 C 0.3967(3) 0.9670(3) 0.79369(19) 0.0413(6) Uani 1.000000 .
C10 C 0.2819(4) 1.5963(3) 1.0972(3) 0.0570(8) Uani 1.000000 .
H10 H 0.3131(4) 1.6766(3) 1.1228(3) 0.0684(10) Uiso 1.000000 R
C11 C 0.6809(4) 1.0232(4) 0.7755(2) 0.0565(8) Uani 1.000000 .
H11 H 0.7734(4) 1.0571(4) 0.8012(2) 0.0678(9) Uiso 1.000000 R
C12 C 0.4020(4) 0.9269(4) 0.6989(2) 0.0608(8) Uani 1.000000 .
H12 H 0.3083(4) 0.8948(4) 0.6730(2) 0.0730(10) Uiso 1.000000 R
C13 C 0.5482(4) 0.9348(5) 0.6427(2) 0.0726(10) Uani 1.000000 .
H13 H 0.5526(4) 0.9073(5) 0.5786(2) 0.0872(12) Uiso 1.000000 R
C14 C 0.2680(4) 1.4230(4) 0.6463(2) 0.0592(8) Uani 1.000000 .
C15 C 0.6891(4) 0.9831(4) 0.6801(2) 0.0646(9) Uani 1.000000 .
C16 C 0.4591(5) 1.4290(6) 0.6589(3) 0.0953(14) Uani 1.000000 .
H16a H 0.4770(8) 1.461(3) 0.7223(10) 0.143(2) Uiso 1.000000 GR
H16b H 0.5269(6) 1.3333(9) 0.655(2) 0.143(2) Uiso 1.000000 GR
H16c H 0.4934(12) 1.496(3) 0.6076(14) 0.143(2) Uiso 1.000000 GR
C17 C 0.1590(6) 1.5771(4) 0.6427(3) 0.0807(11) Uani 1.000000 .
H17a H 0.0386(6) 1.5710(5) 0.640(2) 0.1210(17) Uiso 1.000000 GR
H17b H 0.181(3) 1.6212(13) 0.7011(10) 0.1210(17) Uiso 1.000000 GR
H17c H 0.189(3) 1.6357(10) 0.5851(12) 0.1210(17) Uiso 1.000000 GR
C18 C 0.2394(6) 1.3540(5) 0.5532(2) 0.0864(13) Uani 1.000000 .
H18a H 0.317(3) 1.2620(19) 0.5528(13) 0.1296(19) Uiso 1.000000 GR
H18b H 0.1224(14) 1.338(4) 0.5514(13) 0.1296(19) Uiso 1.000000 GR
H18c H 0.260(4) 1.4181(18) 0.4962(2) 0.1296(19) Uiso 1.000000 GR
C19 C 0.1294(3) 1.2455(3) 0.98094(18) 0.0407(6) Uani 1.000000 .
H19 H 0.0804(3) 1.1764(3) 1.02042(18) 0.0489(7) Uiso 1.000000 R

loop_
_atom_site_aniso_label
_atom_site_aniso_U_11
_atom_site_aniso_U_22
_atom_site_aniso_U_33
_atom_site_aniso_U_12
_atom_site_aniso_U_13
_atom_site_aniso_U_23
S1 0.0481(5) 0.0416(5) 0.0364(5) -0.0158(3) 0.0010(3) -0.0076(3)
O1 0.0731(13) 0.0511(11) 0.0349(11) -0.0118(10) -0.0033(9) 0.0002(8)
O2 0.0663(13) 0.0555(12) 0.0597(14) -0.0306(10) 0.0006(10) -0.0142(10)
N1 0.0674(15) 0.0507(13) 0.0342(12) -0.0197(11) 0.0016(10) -0.0045(10)
N2 0.0479(12) 0.0409(11) 0.0406(12) -0.0110(9) -0.0010(9) -0.0032(9)
N3 0.0402(11) 0.0483(12) 0.0415(12) -0.0143(9) -0.0021(9) -0.0101(10)
N4 0.0356(10) 0.0399(11) 0.0340(11) -0.0081(8) 0.0009(8) -0.0060(9)
C1 0.067(2) 0.151(4) 0.080(3) -0.016(3) 0.025(2) -0.023(3)
C2 0.0375(12) 0.0410(12) 0.0394(14) -0.0061(10) -0.0013(10) -0.0018(10)
C3 0.0470(14) 0.0399(13) 0.0603(18) -0.0068(11) -0.0060(13) -0.0084(13)
C4 0.0349(12) 0.0377(12) 0.0434(14) -0.0017(10) -0.0044(10) -0.0054(10)
C5 0.0360(12) 0.0450(13) 0.0387(14) -0.0049(10) 0.0018(10) -0.0095(11)
C6 0.0530(15) 0.0619(17) 0.0405(15) -0.0115(13) 0.0013(12) -0.0106(13)
C7 0.0446(13) 0.0536(14) 0.0389(14) -0.0059(11) -0.0046(11) -0.0144(12)
C8 0.0523(16) 0.075(2) 0.0492(17) -0.0068(14) -0.0008(13) -0.0265(15)
C9 0.0440(13) 0.0433(13) 0.0374(14) -0.0054(10) -0.0018(10) -0.0117(11)
C10 0.0496(15) 0.0561(17) 0.069(2) -0.0063(13) -0.0053(14) -0.0302(15)
C11 0.0439(15) 0.0686(18) 0.0583(19) -0.0086(13) -0.0022(13) -0.0143(15)
C12 0.0576(17) 0.086(2) 0.0467(17) -0.0200(16) 0.0001(13) -0.0301(16)
C13 0.067(2) 0.111(3) 0.0430(17) -0.009(2) 0.0092(15) -0.0334(18)
C14 0.073(2) 0.072(2) 0.0344(14) -0.0241(16) -0.0046(13) 0.0081(14)
C15 0.0484(16) 0.087(2) 0.0535(18) 0.0014(15) 0.0079(13) -0.0117(16)
C16 0.078(3) 0.143(4) 0.067(2) -0.040(3) 0.011(2) 0.017(2)
C17 0.108(3) 0.068(2) 0.060(2) -0.013(2) -0.018(2) 0.0167(17)
C18 0.125(4) 0.106(3) 0.0357(17) -0.041(3) 0.0037(18) -0.0077(18)
C19 0.0395(13) 0.0445(13) 0.0381(14) -0.0071(10) 0.0055(10) -0.0054(11)

loop_
_atom_type_symbol
_atom_type_scat_dispersion_real
_atom_type_scat_dispersion_imag
_atom_type_scat_Cromer_Mann_a1
_atom_type_scat_Cromer_Mann_a2
_atom_type_scat_Cromer_Mann_a3
_atom_type_scat_Cromer_Mann_a4
_atom_type_scat_Cromer_Mann_b1
_atom_type_scat_Cromer_Mann_b2
_atom_type_scat_Cromer_Mann_b3
_atom_type_scat_Cromer_Mann_b4
_atom_type_scat_Cromer_Mann_c
_atom_type_scat_source
_atom_type_scat_dispersion_source
H 0.00000 0.00000 0.49300 0.32291 0.14019 0.04081 10.51090 26.12570 3.14236 57.79970 0.0030380000826 'International Tables Volume C Table 6.1.1.4 (pp. 500-502)' 'Henke, Gullikson and Davis, At. Data and Nucl. Data Tables, 1993, 54, 2'
C 0.00347 0.00161 2.31000 1.02000 1.58860 0.86500 20.84390 10.20750 0.56870 51.65120 0.215599998832 'International Tables Volume C Table 6.1.1.4 (pp. 500-502)' 'Henke, Gullikson and Davis, At. Data and Nucl. Data Tables, 1993, 54, 2'
S 0.12424 0.12443 6.90530 5.20340 1.43790 1.58630 1.46790 22.21510 0.25360 56.17200 0.866900026798 'International Tables Volume C Table 6.1.1.4 (pp. 500-502)' 'Henke, Gullikson and Davis, At. Data and Nucl. Data Tables, 1993, 54, 2'
O 0.01158 0.00611 3.04850 2.28680 1.54630 0.86700 13.27710 5.70110 0.32390 32.90890 0.250800013542 'International Tables Volume C Table 6.1.1.4 (pp. 500-502)' 'Henke, Gullikson and Davis, At. Data and Nucl. Data Tables, 1993, 54, 2'
N 0.00653 0.00323 12.21260 3.13220 2.01250 1.16630 0.00570 9.89330 28.99750 0.58260 -11.5290002823 'International Tables Volume C Table 6.1.1.4 (pp. 500-502)' 'Henke, Gullikson and Davis, At. Data and Nucl. Data Tables, 1993, 54, 2'

loop_
_geom_angle_atom_site_label_1
_geom_angle_atom_site_label_2
_geom_angle_atom_site_label_3
_geom_angle
O2 S1 O1 118.54(12)
N3 S1 O1 112.39(11)
N3 S1 O2 104.41(12)
C9 S1 O1 106.14(12)
C9 S1 O2 107.80(12)
C9 S1 N3 107.01(12)
C2 N1 H1 116.39(14)
C14 N1 H1 116.39(16)
C14 N1 C2 127.2(2)
C4 N2 C2 118.8(2)
N4 N3 S1 111.56(15)
C2 N4 N3 117.7(2)
C19 N4 N3 122.3(2)
C19 N4 C2 119.7(2)
H1b C1 H1a 109.5
H1c C1 H1a 109.5
H1c C1 H1b 109.5
C15 C1 H1a 109.5
C15 C1 H1b 109.5
C15 C1 H1c 109.5
N2 C2 N1 123.6(2)
N4 C2 N1 114.1(2)
N4 C2 N2 122.3(2)
C4 C3 H3 120.14(16)
C10 C3 H3 120.14(17)
C10 C3 C4 119.7(3)
C3 C4 N2 119.8(2)
C5 C4 N2 121.6(2)
C5 C4 C3 118.6(2)
C6 C5 C4 120.2(2)
C19 C5 C4 117.1(2)
C19 C5 C6 122.7(2)
H6 C6 C5 120.41(16)
C8 C6 C5 119.2(3)
C8 C6 H6 120.41(18)
C9 C7 H7 119.97(15)
C11 C7 H7 119.97(17)
C11 C7 C9 120.1(3)
H8 C8 C6 119.67(18)
C10 C8 C6 120.7(3)
C10 C8 H8 119.67(17)
C7 C9 S1 120.10(19)
C12 C9 S1 119.4(2)
C12 C9 C7 120.4(3)
C8 C10 C3 121.6(3)
H10 C10 C3 119.19(17)
H10 C10 C8 119.19(17)
H11 C11 C7 119.78(17)
C15 C11 C7 120.4(3)
C15 C11 H11 119.78(18)
H12 C12 C9 120.44(17)
C13 C12 C9 119.1(3)
C13 C12 H12 120.44(19)
H13 C13 C12 119.40(19)
C15 C13 C12 121.2(3)
C15 C13 H13 119.40(18)
C16 C14 N1 110.3(3)
C17 C14 N1 110.0(3)
C17 C14 C16 110.3(3)
C18 C14 N1 105.3(3)
C18 C14 C16 110.7(4)
C18 C14 C17 110.1(3)
C11 C15 C1 120.3(3)
C13 C15 C1 120.9(3)
C13 C15 C11 118.7(3)
H16a C16 C14 109.5
H16b C16 C14 109.5
H16b C16 H16a 109.5
H16c C16 C14 109.5
H16c C16 H16a 109.5
H16c C16 H16b 109.5
H17a C17 C14 109.5
H17b C17 C14 109.5
H17b C17 H17a 109.5
H17c C17 C14 109.5
H17c C17 H17a 109.5
H17c C17 H17b 109.5
H18a C18 C14 109.5
H18b C18 C14 109.5
H18b C18 H18a 109.5
H18c C18 C14 109.5
H18c C18 H18a 109.5
H18c C18 H18b 109.5
C5 C19 N4 120.6(2)
H19 C19 N4 119.72(14)
H19 C19 C5 119.72(14)

loop_
_geom_bond_atom_site_label_1
_geom_bond_atom_site_label_2
_geom_bond_distance
S1 O1 1.4391(19)
S1 O2 1.4306(18)
S1 N3 1.605(2)
S1 C9 1.770(3)
N1 H1 0.8600
N1 C2 1.334(3)
N1 C14 1.468(4)
N2 C2 1.305(3)
N2 C4 1.355(4)
N3 N4 1.407(3)
N4 C2 1.404(3)
N4 C19 1.324(3)
C1 H1a 0.9600
C1 H1b 0.9600
C1 H1c 0.9600
C1 C15 1.535(5)
C3 H3 0.9300
C3 C4 1.408(3)
C3 C10 1.354(4)
C4 C5 1.416(4)
C5 C6 1.411(4)
C5 C19 1.387(3)
C6 H6 0.9300
C6 C8 1.357(4)
C7 H7 0.9300
C7 C9 1.383(3)
C7 C11 1.375(4)
C8 H8 0.9300
C8 C10 1.397(5)
C9 C12 1.374(4)
C10 H10 0.9300
C11 H11 0.9300
C11 C15 1.381(4)
C12 H12 0.9300
C12 C13 1.380(5)
C13 H13 0.9300
C13 C15 1.390(5)
C14 C16 1.526(5)
C14 C17 1.530(5)
C14 C18 1.513(5)
C16 H16a 0.9600
C16 H16b 0.9600
C16 H16c 0.9600
C17 H17a 0.9600
C17 H17b 0.9600
C17 H17c 0.9600
C18 H18a 0.9600
C18 H18b 0.9600
C18 H18c 0.9600
C19 H19 0.9300
